data_1561684
loop_
_publ_author_name
'Yu, Xianglin'
'Toh, Yong Siang'
'Zhao, Jun'
'Nie, Lina'
'Ye, Kaiqi'
'Wang, Yue'
'Li, Dongsheng'
'Zhang, Qichun'

_publ_section_title
;
 Surfactant-thermal method to prepare two new cobalt metal-organic
 frameworks
;
_journal_name_full 'Journal of Solid State Chemistry'
_journal_page_first 14
_journal_page_last 18
_journal_paper_doi 10.1016/j.jssc.2015.08.048
_journal_volume 232
_journal_year 2015
_chemical_formula_sum 'C27 H9 Co3 O18'
_chemical_formula_weight 798.13
_space_group_crystal_system trigonal
_space_group_IT_number 154
_space_group_name_Hall 'P 32 2"'
_space_group_name_H-M_alt 'P 32 2 1'
_atom_sites_solution_hydrogens geom
_cell_angle_alpha 90
_cell_angle_beta 90
_cell_angle_gamma 120
_cell_formula_units_Z 3
_cell_length_a 18.5696(6)
_cell_length_b 18.5696(6)
_cell_length_c 12.0128(6)
_cell_measurement_reflns_used 4216
_cell_measurement_temperature 103(2)
_cell_measurement_theta_max 21.87
_cell_measurement_theta_min 2.77
_cell_volume 3587.4(2)
_computing_cell_refinement 'Bruker SAINT'
_computing_data_collection 'Bruker APEX2'
_computing_data_reduction 'Bruker SAINT'
_computing_molecular_graphics 'Bruker SHELXTL'
_computing_publication_material 'Bruker SHELXTL'
_computing_structure_refinement 'SHELXL-2014/6 (Sheldrick, 2014)'
_computing_structure_solution 'SHELXS-97 (Sheldrick 2008)'
_diffrn_ambient_temperature 103(2)
_diffrn_measured_fraction_theta_full 0.995
_diffrn_measured_fraction_theta_max 0.996
_diffrn_measurement_device_type 'Bruker APEX-II CCD'
_diffrn_measurement_method '\f and \w scans'
_diffrn_radiation_type MoK\a
_diffrn_radiation_wavelength 0.71073
_diffrn_reflns_av_R_equivalents 0.1003
_diffrn_reflns_av_unetI/netI 0.0770
_diffrn_reflns_Laue_measured_fraction_full 0.995
_diffrn_reflns_Laue_measured_fraction_max 0.996
_diffrn_reflns_limit_h_max 24
_diffrn_reflns_limit_h_min -23
_diffrn_reflns_limit_k_max 24
_diffrn_reflns_limit_k_min -24
_diffrn_reflns_limit_l_max 15
_diffrn_reflns_limit_l_min -15
_diffrn_reflns_number 34643
_diffrn_reflns_point_group_measured_fraction_full 0.997
_diffrn_reflns_point_group_measured_fraction_max 0.997
_diffrn_reflns_theta_full 25.242
_diffrn_reflns_theta_max 27.914
_diffrn_reflns_theta_min 3.352
_exptl_absorpt_coefficient_mu 1.081
_exptl_absorpt_correction_type none
_exptl_crystal_colour purple
_exptl_crystal_density_diffrn 1.108
_exptl_crystal_description block
_exptl_crystal_F_000 1188
_exptl_crystal_size_max 0.420
_exptl_crystal_size_mid 0.320
_exptl_crystal_size_min 0.300
_refine_diff_density_max 0.359
_refine_diff_density_min -0.374
_refine_diff_density_rms 0.072
_refine_ls_abs_structure_details
; 
 Flack x determined using 1548 quotients [(I+)-(I-)]/[(I+)+(I-)] 
 (Parsons, Flack and Wagner, Acta Cryst. B69 (2013) 249-259). 
;
_refine_ls_abs_structure_Flack 0.014(14)
_refine_ls_extinction_coef .
_refine_ls_extinction_method none
_refine_ls_goodness_of_fit_ref 0.991
_refine_ls_hydrogen_treatment constr
_refine_ls_matrix_type full
_refine_ls_number_parameters 328
_refine_ls_number_reflns 5716
_refine_ls_number_restraints 575
_refine_ls_restrained_S_all 0.950
_refine_ls_R_factor_all 0.0715
_refine_ls_R_factor_gt 0.0456
_refine_ls_shift/su_max 0.000
_refine_ls_shift/su_mean 0.000
_refine_ls_structure_factor_coef Fsqd
_refine_ls_weighting_details 'w=1/[\s^2^(Fo^2^)+(0.0579P)^2^] where P=(Fo^2^+2Fc^2^)/3'
_refine_ls_weighting_scheme calc
_refine_ls_wR_factor_gt 0.1096
_refine_ls_wR_factor_ref 0.1202
_reflns_Friedel_coverage 0.836
_reflns_Friedel_fraction_full 0.999
_reflns_Friedel_fraction_max 0.997
_reflns_number_gt 4041
_reflns_number_total 5716
_reflns_threshold_expression 'I > 2\s(I)'
_cod_data_source_file mmc2.cif
_cod_data_source_block ntu-z33
_cod_original_cell_volume 3587.4(3)
_cod_database_code 1561684
_shelx_space_group_comment
; 
The symmetry employed for this shelxl refinement is uniquely defined 
by the following loop, which should always be used as a source of 
symmetry information in preference to the above space-group names. 
They are only intended as comments. 
;
_shelx_estimated_absorpt_t_min 0.659
_shelx_estimated_absorpt_t_max 0.737
_shelxl_version_number 2014/6

loop_
_space_group_symop_operation_xyz
'x, y, z'
'-y, x-y, z+2/3'
'-x+y, -x, z+1/3'
'y, x, -z'
'-x, -x+y, -z+2/3'
'x-y, -y, -z+1/3'

loop_
_atom_site_label
_atom_site_type_symbol
_atom_site_fract_x
_atom_site_fract_y
_atom_site_fract_z
_atom_site_U_iso_or_equiv
_atom_site_adp_type
_atom_site_occupancy
_atom_site_site_symmetry_order
_atom_site_calc_flag
_atom_site_refinement_flags_posn
_atom_site_refinement_flags_adp
_atom_site_refinement_flags_occupancy
_atom_site_disorder_assembly
_atom_site_disorder_group
C1 C 0.0000 0.0721(4) 0.3333 0.0351(18) Uani 1 2 d S T P . .
C2 C 0.0000 -0.0083(4) 0.3333 0.0309(15) Uani 1 2 d S T P . .
C3 C 0.0634(3) -0.0135(3) 0.3865(4) 0.0317(12) Uani 1 1 d . . . . .
H3 H 0.1066 0.0341 0.4226 0.038 Uiso 1 1 calc R U . . .
C4 C 0.0643(3) -0.0882(3) 0.3874(4) 0.0333(12) Uani 1 1 d . . . . .
C5 C 0.0000 -0.1576(4) 0.3333 0.0362(17) Uani 1 2 d S T P . .
H5 H 0.0000 -0.2087 0.3333 0.043 Uiso 1 2 calc R U P . .
C6 C 0.1293(3) -0.0965(3) 0.4484(5) 0.0350(12) Uani 1 1 d . . . . .
C7 C 0.1137(3) 0.3986(3) 0.3577(5) 0.0412(14) Uani 1 1 d D . . . .
C8 C 0.0745(11) 0.4326(13) 0.4346(11) 0.039(4) Uani 0.55(3) 1 d D U P A 1
C9 C 0.1107(14) 0.5199(13) 0.4320(18) 0.035(4) Uani 0.55(3) 1 d D U P A 1
H9 H 0.1561 0.5525 0.3838 0.042 Uiso 0.55(3) 1 calc R U P A 1
C10 C 0.0795(16) 0.5572(10) 0.500(2) 0.038(4) Uani 0.55(3) 1 d D U P A 1
C11 C 0.1188(15) 0.6500(10) 0.5035(18) 0.038(4) Uani 0.55(3) 1 d D U P A 1
C12 C 0.0118(15) 0.5113(11) 0.567(2) 0.042(4) Uani 0.55(3) 1 d D U P A 1
H12 H -0.0097 0.5386 0.6116 0.050 Uiso 0.55(3) 1 calc R U P A 1
C13 C -0.0256(12) 0.4245(11) 0.5710(17) 0.038(4) Uani 0.55(3) 1 d D U P A 1
C14 C -0.1005(10) 0.3748(9) 0.6411(13) 0.043(3) Uani 0.55(3) 1 d D U P A 1
C15 C 0.0087(16) 0.3873(14) 0.503(2) 0.036(4) Uani 0.55(3) 1 d D U P A 1
H15 H -0.0150 0.3286 0.5057 0.044 Uiso 0.55(3) 1 calc R U P A 1
O4 O 0.1793(17) 0.6927(12) 0.436(2) 0.037(4) Uani 0.55(3) 1 d D U P A 1
O5 O 0.0953(11) 0.6856(10) 0.5689(15) 0.043(3) Uani 0.55(3) 1 d D U P A 1
O6 O -0.1285(8) 0.4122(8) 0.7012(14) 0.059(4) Uani 0.55(3) 1 d D U P A 1
O7 O -0.1372(13) 0.2958(10) 0.636(2) 0.042(4) Uani 0.55(3) 1 d D U P A 1
C8A C 0.0835(13) 0.4394(16) 0.4399(13) 0.033(4) Uani 0.45(3) 1 d D U P A 2
C9A C 0.1159(18) 0.5259(17) 0.447(2) 0.038(5) Uani 0.45(3) 1 d D U P A 2
H9A H 0.1597 0.5624 0.3994 0.046 Uiso 0.45(3) 1 calc R U P A 2
C10A C 0.0840(19) 0.5578(12) 0.524(3) 0.038(5) Uani 0.45(3) 1 d D U P A 2
C11A C 0.1201(19) 0.6504(13) 0.535(2) 0.043(5) Uani 0.45(3) 1 d D U P A 2
C12A C 0.0188(17) 0.5056(13) 0.593(2) 0.037(5) Uani 0.45(3) 1 d D U P A 2
H12A H -0.0036 0.5285 0.6439 0.044 Uiso 0.45(3) 1 calc R U P A 2
C13A C -0.0145(16) 0.4196(14) 0.588(2) 0.045(5) Uani 0.45(3) 1 d D U P A 2
C14A C -0.0851(14) 0.3627(12) 0.6611(18) 0.052(5) Uani 0.45(3) 1 d D U P A 2
C15A C 0.021(2) 0.3883(18) 0.510(3) 0.040(5) Uani 0.45(3) 1 d D U P A 2
H15A H 0.0007 0.3301 0.5077 0.048 Uiso 0.45(3) 1 calc R U P A 2
O4A O 0.176(2) 0.6949(18) 0.460(3) 0.045(5) Uani 0.45(3) 1 d D U P A 2
O5A O 0.1036(14) 0.6824(12) 0.612(2) 0.047(5) Uani 0.45(3) 1 d D U P A 2
O6A O -0.1010(14) 0.3931(9) 0.7459(17) 0.067(7) Uani 0.45(3) 1 d D U P A 2
O7A O -0.1245(17) 0.2848(12) 0.641(3) 0.051(5) Uani 0.45(3) 1 d D U P A 2
Co1 Co 0.0000 0.20515(5) 0.3333 0.0361(3) Uani 1 2 d S T P . .
Co2 Co 0.21128(4) -0.19113(4) 0.48647(7) 0.0397(2) Uani 1 1 d . . . . .
O1 O -0.0658(2) 0.0730(2) 0.3089(3) 0.0366(8) Uani 1 1 d . . . . .
O2 O 0.0917(2) 0.3226(2) 0.3669(3) 0.0411(9) Uani 1 1 d . . . . .
O3 O 0.1621(2) 0.4447(2) 0.2850(3) 0.0420(9) Uani 1 1 d . . . . .
O8 O 0.1233(2) -0.1672(2) 0.4444(4) 0.0519(11) Uani 1 1 d . . . . .
O9 O 0.1864(2) -0.0338(2) 0.4961(3) 0.0409(9) Uani 1 1 d . . . . .

loop_
_atom_site_aniso_label
_atom_site_aniso_U_11
_atom_site_aniso_U_22
_atom_site_aniso_U_33
_atom_site_aniso_U_23
_atom_site_aniso_U_13
_atom_site_aniso_U_12
C1 0.044(4) 0.024(2) 0.044(5) 0.0037(18) 0.007(4) 0.022(2)
C2 0.043(4) 0.034(3) 0.018(3) -0.0013(15) -0.003(3) 0.022(2)
C3 0.030(3) 0.030(3) 0.037(3) -0.004(2) -0.001(2) 0.017(2)
C4 0.022(2) 0.021(2) 0.051(3) 0.003(2) -0.004(2) 0.006(2)
C5 0.029(4) 0.031(3) 0.048(5) -0.0059(17) -0.012(3) 0.0146(19)
C6 0.018(2) 0.027(3) 0.057(3) 0.007(3) 0.009(2) 0.009(2)
C7 0.032(3) 0.024(3) 0.060(4) -0.006(3) -0.011(3) 0.009(2)
C8 0.033(6) 0.021(5) 0.060(7) -0.004(5) -0.008(5) 0.012(5)
C9 0.036(6) 0.021(5) 0.046(7) -0.004(5) -0.007(5) 0.013(5)
C10 0.043(6) 0.025(4) 0.045(9) -0.002(4) -0.008(6) 0.016(4)
C11 0.051(6) 0.031(5) 0.038(9) 0.000(5) -0.007(6) 0.024(4)
C12 0.040(6) 0.025(5) 0.058(9) -0.002(5) -0.005(7) 0.015(4)
C13 0.031(5) 0.026(5) 0.054(6) 0.001(4) -0.008(5) 0.012(4)
C14 0.036(6) 0.034(5) 0.059(6) 0.002(4) -0.006(5) 0.017(4)
C15 0.024(7) 0.021(5) 0.060(7) -0.006(4) -0.016(5) 0.008(4)
O4 0.056(6) 0.017(4) 0.042(10) -0.002(5) 0.003(6) 0.021(4)
O5 0.056(6) 0.033(5) 0.044(8) -0.013(6) -0.008(6) 0.026(4)
O6 0.049(6) 0.046(5) 0.078(7) 0.008(5) 0.016(5) 0.020(4)
O7 0.034(7) 0.032(5) 0.054(5) 0.008(4) 0.005(5) 0.013(4)
C8A 0.019(6) 0.026(6) 0.050(7) -0.008(5) -0.020(5) 0.009(5)
C9A 0.037(7) 0.024(6) 0.044(8) -0.006(5) -0.002(6) 0.008(5)
C10A 0.040(6) 0.027(5) 0.044(9) -0.002(5) -0.004(7) 0.015(4)
C11A 0.048(7) 0.031(5) 0.045(10) -0.004(5) -0.004(7) 0.017(5)
C12A 0.032(6) 0.029(5) 0.042(9) -0.003(5) -0.007(6) 0.010(5)
C13A 0.038(7) 0.028(5) 0.065(8) -0.002(5) -0.002(7) 0.013(5)
C14A 0.047(8) 0.036(6) 0.066(8) -0.005(5) 0.004(7) 0.015(5)
C15A 0.030(9) 0.025(6) 0.056(7) -0.010(5) -0.018(7) 0.007(5)
O4A 0.056(7) 0.036(7) 0.042(11) -0.005(6) 0.001(6) 0.021(6)
O5A 0.052(8) 0.031(6) 0.054(10) -0.011(7) 0.001(8) 0.018(5)
O6A 0.068(9) 0.035(6) 0.076(9) -0.004(6) 0.019(8) 0.009(6)
O7A 0.032(8) 0.034(6) 0.083(9) 0.000(6) 0.001(7) 0.014(5)
Co1 0.0307(5) 0.0216(3) 0.0592(7) -0.0007(2) -0.0014(5) 0.0153(3)
Co2 0.0240(4) 0.0236(4) 0.0724(5) -0.0001(4) -0.0021(4) 0.0127(3)
O1 0.037(2) 0.0281(18) 0.051(2) -0.0002(16) -0.0017(18) 0.0209(17)
O2 0.042(2) 0.0196(18) 0.062(2) -0.0028(17) 0.0004(19) 0.0151(17)
O3 0.041(2) 0.0259(19) 0.060(2) -0.0058(19) -0.008(2) 0.0180(18)
O8 0.027(2) 0.0257(19) 0.102(3) 0.002(2) -0.009(2) 0.0123(17)
O9 0.0217(18) 0.036(2) 0.063(2) -0.0038(18) -0.0009(18) 0.0132(17)

loop_
_atom_type_symbol
_atom_type_description
_atom_type_scat_dispersion_real
_atom_type_scat_dispersion_imag
_atom_type_scat_source
C C 0.0033 0.0016 'International Tables Vol C Tables 4.2.6.8 and 6.1.1.4'
H H 0.0000 0.0000 'International Tables Vol C Tables 4.2.6.8 and 6.1.1.4'
Co Co 0.3494 0.9721 'International Tables Vol C Tables 4.2.6.8 and 6.1.1.4'
N N 0.0061 0.0033 'International Tables Vol C Tables 4.2.6.8 and 6.1.1.4'
O O 0.0106 0.0060 'International Tables Vol C Tables 4.2.6.8 and 6.1.1.4'

loop_
_geom_angle_atom_site_label_1
_geom_angle_atom_site_label_2
_geom_angle_atom_site_label_3
_geom_angle
_geom_angle_site_symmetry_1
_geom_angle_site_symmetry_3
O1 C1 O1 120.6(6) 5 .
O1 C1 C2 119.7(3) 5 .
O1 C1 C2 119.7(3) . .
O1 C1 Co1 60.3(3) 5 .
O1 C1 Co1 60.3(3) . .
C2 C1 Co1 180.0 . .
C3 C2 C3 120.7(7) 5 .
C3 C2 C1 119.6(3) 5 .
C3 C2 C1 119.6(3) . .
C2 C3 C4 120.3(5) . .
C3 C4 C5 118.9(5) . .
C3 C4 C6 121.4(4) . .
C5 C4 C6 119.7(5) . .
C4 C5 C4 120.9(7) 5 .
O9 C6 O8 125.3(5) . .
O9 C6 C4 118.8(5) . .
O8 C6 C4 115.9(5) . .
O3 C7 O2 123.5(5) . .
O3 C7 C8 118.8(10) . .
O2 C7 C8 117.6(10) . .
O3 C7 C8A 115.9(11) . .
O2 C7 C8A 120.6(11) . .
C15 C8 C9 119.2(13) . .
C15 C8 C7 126.1(15) . .
C9 C8 C7 114.7(15) . .
C10 C9 C8 119.2(14) . .
C9 C10 C12 121.5(13) . .
C9 C10 C11 120.8(13) . .
C12 C10 C11 117.7(13) . .
O5 C11 O4 120.2(14) . .
O5 C11 C10 122.2(13) . .
O4 C11 C10 117.6(13) . .
C10 C12 C13 120.4(14) . .
C12 C13 C15 117.4(13) . .
C12 C13 C14 120.2(13) . .
C15 C13 C14 122.3(13) . .
O7 C14 O6 121.7(13) . .
O7 C14 C13 118.9(13) . .
O6 C14 C13 119.4(11) . .
C8 C15 C13 122.2(14) . .
C11 O4 Co2 99.7(12) . 1_565
C14 O7 Co2 134.8(17) . 4_556
C15A C8A C9A 118.9(16) . .
C15A C8A C7 117.1(17) . .
C9A C8A C7 124.0(18) . .
C10A C9A C8A 120.1(17) . .
C9A C10A C12A 120.8(16) . .
C9A C10A C11A 120.2(16) . .
C12A C10A C11A 119.0(15) . .
O5A C11A O4A 121.8(17) . .
O5A C11A C10A 122.7(16) . .
O4A C11A C10A 115.3(17) . .
C10A C12A C13A 120.4(16) . .
C12A C13A C15A 117.8(16) . .
C12A C13A C14A 120.9(15) . .
C15A C13A C14A 121.3(16) . .
O6A C14A O7A 121.8(18) . .
O6A C14A C13A 118.4(15) . .
O7A C14A C13A 119.7(17) . .
C8A C15A C13A 121.8(17) . .
C11A O4A Co2 108.6(17) . 1_565
C14A O7A Co2 136(2) . 4_556
O2 Co1 O2 97.9(2) . 5
O2 Co1 O9 90.28(15) . 4_556
O2 Co1 O9 90.92(15) 5 4_556
O2 Co1 O9 90.92(15) . 2_554
O2 Co1 O9 90.28(15) 5 2_554
O9 Co1 O9 178.2(2) 4_556 2_554
O2 Co1 O1 100.28(15) . 5
O2 Co1 O1 161.80(14) 5 5
O9 Co1 O1 88.86(14) 4_556 5
O9 Co1 O1 89.56(14) 2_554 5
O2 Co1 O1 161.80(14) . .
O2 Co1 O1 100.27(15) 5 .
O9 Co1 O1 89.56(14) 4_556 .
O9 Co1 O1 88.86(14) 2_554 .
O1 Co1 O1 61.53(19) 5 .
O2 Co1 C1 131.04(11) . .
O2 Co1 C1 131.04(11) 5 .
O9 Co1 C1 89.08(10) 4_556 .
O9 Co1 C1 89.08(10) 2_554 .
O1 Co1 C1 30.76(10) 5 .
O1 Co1 C1 30.76(10) . .
O4A Co2 O3 104.6(13) 1_545 3
O4A Co2 O8 110.1(13) 1_545 .
O3 Co2 O8 132.14(18) 3 .
O4A Co2 O7A 108.1(11) 1_545 4_556
O3 Co2 O7A 106.7(8) 3 4_556
O8 Co2 O7A 92.9(8) . 4_556
O3 Co2 O7 101.7(6) 3 4_556
O8 Co2 O7 103.2(7) . 4_556
O3 Co2 O4 109.5(9) 3 1_545
O8 Co2 O4 109.3(9) . 1_545
O7 Co2 O4 92.9(8) 4_556 1_545
C1 O1 Co1 88.9(3) . .
C7 O2 Co1 144.5(4) . .
C7 O3 Co2 122.9(3) . 2_554
C6 O8 Co2 125.1(4) . .
C6 O9 Co1 130.8(4) . 3

loop_
_geom_bond_atom_site_label_1
_geom_bond_atom_site_label_2
_geom_bond_distance
_geom_bond_site_symmetry_2
C1 O1 1.264(5) 5
C1 O1 1.264(5) .
C1 C2 1.494(10) .
C1 Co1 2.470(7) .
C2 C3 1.385(6) 5
C2 C3 1.385(6) .
C3 C4 1.394(7) .
C4 C5 1.403(6) .
C4 C6 1.486(7) .
C5 C4 1.403(6) 5
C6 O9 1.255(6) .
C6 O8 1.261(6) .
C7 O3 1.238(7) .
C7 O2 1.263(6) .
C7 C8 1.497(14) .
C7 C8A 1.513(16) .
C8 C15 1.362(14) .
C8 C9 1.411(14) .
C9 C10 1.372(14) .
C10 C12 1.375(15) .
C10 C11 1.499(13) .
C11 O5 1.238(13) .
C11 O4 1.288(14) .
C12 C13 1.401(13) .
C13 C15 1.408(14) .
C13 C14 1.488(13) .
C14 O7 1.274(13) .
C14 O6 1.278(13) .
O4 Co2 2.02(2) 1_565
O7 Co2 2.01(2) 4_556
C8A C15A 1.365(17) .
C8A C9A 1.409(16) .
C9A C10A 1.380(16) .
C10A C12A 1.382(16) .
C10A C11A 1.507(15) .
C11A O5A 1.224(16) .
C11A O4A 1.299(16) .
C12A C13A 1.397(16) .
C13A C15A 1.422(17) .
C13A C14A 1.491(16) .
C14A O6A 1.269(16) .
C14A O7A 1.275(17) .
O4A Co2 1.90(3) 1_565
O7A Co2 2.01(3) 4_556
Co1 O2 2.026(4) .
Co1 O2 2.026(4) 5
Co1 O9 2.120(4) 4_556
Co1 O9 2.120(4) 2_554
Co1 O1 2.146(4) 5
Co1 O1 2.146(4) .
Co2 O4A 1.90(3) 1_545
Co2 O3 1.960(4) 3
Co2 O8 1.962(4) .
Co2 O7A 2.01(3) 4_556
Co2 O7 2.01(2) 4_556
Co2 O4 2.02(2) 1_545
O3 Co2 1.960(4) 2_554
O9 Co1 2.120(4) 3
